data_4001647
loop_
_publ_author_name
'Kim, Chunki'
'Liu, Jianhua'
'Lin, Jason'
'Tamayo, Arnold B.'
'Walker, Bright'
'Wu, Guang'
'Nguyen, Thuc-Quyen'

_publ_section_title
;
 Influence of Structural Variation on the Solid-State Properties of
 Diketopyrrolopyrrole-Based Oligophenylenethiophenes: Single-Crystal
 Structures, Thermal Properties, Optical Bandgaps, Energy Levels, Film
 Morphology, and Hole Mobility
;
_journal_issue 10
_journal_name_full 'Chemistry of Materials'
_journal_page_first 1699
_journal_paper_doi 10.1021/cm202852f
_journal_volume 24
_journal_year 2012
_chemical_formula_sum 'C46 H44 N2 O2 S4'
_chemical_formula_weight 785.07
_chemical_name_systematic
; 
 ? 
;
_space_group_IT_number 14
_symmetry_cell_setting monoclinic
_symmetry_space_group_name_Hall '-P 2ybc'
_symmetry_space_group_name_H-M 'P 1 21/c 1'
_atom_sites_solution_hydrogens geom
_atom_sites_solution_primary direct
_atom_sites_solution_secondary difmap
_audit_creation_method SHELXL-97
_cell_angle_alpha 90.00
_cell_angle_beta 92.804(9)
_cell_angle_gamma 90.00
_cell_formula_units_Z 2
_cell_length_a 13.414(2)
_cell_length_b 14.427(2)
_cell_length_c 10.0793(15)
_cell_measurement_temperature 100(2)
_cell_volume 1948.2(5)
_computing_structure_refinement 'SHELXL-97 (Sheldrick, 2008)'
_computing_structure_solution 'SHELXS-97 (Sheldrick, 2008)'
_diffrn_ambient_temperature 100(2)
_diffrn_measured_fraction_theta_full 0.999
_diffrn_measured_fraction_theta_max 0.999
_diffrn_measurement_device_type 'Bruker Kappa APEX II'
_diffrn_measurement_method 'omega scan'
_diffrn_radiation_monochromator graphite
_diffrn_radiation_source 'fine-focus sealed tube'
_diffrn_radiation_type MoK\a
_diffrn_radiation_wavelength 0.71073
_diffrn_reflns_av_R_equivalents 0.0451
_diffrn_reflns_av_sigmaI/netI 0.0407
_diffrn_reflns_limit_h_max 16
_diffrn_reflns_limit_h_min -16
_diffrn_reflns_limit_k_max 18
_diffrn_reflns_limit_k_min -18
_diffrn_reflns_limit_l_max 10
_diffrn_reflns_limit_l_min -12
_diffrn_reflns_number 15489
_diffrn_reflns_theta_full 26.37
_diffrn_reflns_theta_max 26.37
_diffrn_reflns_theta_min 1.52
_exptl_absorpt_coefficient_mu 0.286
_exptl_absorpt_correction_T_max 0.746
_exptl_absorpt_correction_T_min 0.528
_exptl_absorpt_correction_type multi-scan
_exptl_absorpt_process_details sadabs
_exptl_crystal_colour dark_red
_exptl_crystal_density_diffrn 1.338
_exptl_crystal_density_method 'not measured'
_exptl_crystal_description plate
_exptl_crystal_F_000 828
_exptl_crystal_size_max 0.35
_exptl_crystal_size_mid 0.15
_exptl_crystal_size_min 0.05
_refine_diff_density_max 0.837
_refine_diff_density_min -0.772
_refine_diff_density_rms 0.073
_refine_ls_extinction_method none
_refine_ls_goodness_of_fit_ref 2.545
_refine_ls_hydrogen_treatment constr
_refine_ls_matrix_type full
_refine_ls_number_parameters 252
_refine_ls_number_reflns 3984
_refine_ls_number_restraints 10
_refine_ls_restrained_S_all 2.629
_refine_ls_R_factor_all 0.0754
_refine_ls_R_factor_gt 0.0597
_refine_ls_shift/su_max 0.001
_refine_ls_shift/su_mean 0.000
_refine_ls_structure_factor_coef Fsqd
_refine_ls_weighting_details 'calc w=1/[\s^2^(Fo^2^)+(0.0000P)^2^+0.0000P] where P=(Fo^2^+2Fc^2^)/3'
_refine_ls_weighting_scheme calc
_refine_ls_wR_factor_gt 0.1133
_refine_ls_wR_factor_ref 0.1153
_reflns_number_gt 3179
_reflns_number_total 3984
_reflns_threshold_expression >2sigma(I)
_cod_data_source_file cm202852f_si_003.cif
_cod_data_source_block C6PT2
_cod_original_cell_volume 1948.3(5)
_cod_original_sg_symbol_H-M P2(1)/c
_cod_database_code 4001647

loop_
_symmetry_equiv_pos_as_xyz
'x, y, z'
'-x, y+1/2, -z+1/2'
'-x, -y, -z'
'x, -y-1/2, z-1/2'

loop_
_atom_site_label
_atom_site_type_symbol
_atom_site_fract_x
_atom_site_fract_y
_atom_site_fract_z
_atom_site_U_iso_or_equiv
_atom_site_adp_type
_atom_site_occupancy
_atom_site_symmetry_multiplicity
_atom_site_calc_flag
_atom_site_refinement_flags
C4 C 0.70749(19) 0.6094(2) 1.5057(2) 0.0395(8) Uani 1 1 d D
C5 C 0.76871(18) 0.6194(2) 1.3917(2) 0.0307(6) Uani 1 1 d .
C6 C 0.84376(19) 0.6802(2) 1.3721(2) 0.0317(6) Uani 1 1 d .
H6 H 0.8661 0.7243 1.4369 0.038 Uiso 1 1 calc R
C7 C 0.88581(19) 0.6720(2) 1.2465(2) 0.0286(6) Uani 1 1 d .
H7 H 0.9390 0.7097 1.2189 0.034 Uiso 1 1 calc R
C8 C 0.84194(17) 0.60420(18) 1.1694(2) 0.0238(6) Uani 1 1 d .
C9 C 0.86339(18) 0.57634(17) 1.0333(2) 0.0220(5) Uani 1 1 d .
C10 C 0.79756(18) 0.51933(18) 0.9592(2) 0.0237(6) Uani 1 1 d .
H10 H 0.7363 0.5014 0.9952 0.028 Uiso 1 1 calc R
C11 C 0.82014(18) 0.48848(18) 0.8342(2) 0.0232(5) Uani 1 1 d .
H11 H 0.7747 0.4489 0.7862 0.028 Uiso 1 1 calc R
C12 C 0.90907(17) 0.51477(17) 0.7776(2) 0.0208(5) Uani 1 1 d .
C13 C 0.97269(17) 0.57570(17) 0.8485(2) 0.0230(5) Uani 1 1 d .
H13 H 1.0318 0.5968 0.8100 0.028 Uiso 1 1 calc R
C14 C 0.95059(17) 0.60568(18) 0.9738(2) 0.0234(6) Uani 1 1 d .
H14 H 0.9951 0.6468 1.0206 0.028 Uiso 1 1 calc R
C15 C 0.93740(17) 0.48271(17) 0.6464(2) 0.0210(5) Uani 1 1 d .
C16 C 0.99607(18) 0.52806(18) 0.5577(2) 0.0218(5) Uani 1 1 d .
C17 C 0.95029(17) 0.38688(18) 0.4626(2) 0.0224(6) Uani 1 1 d .
C18 C 0.86277(18) 0.31798(18) 0.6499(2) 0.0231(6) Uani 1 1 d .
H18A H 0.8639 0.3274 0.7473 0.028 Uiso 1 1 calc R
H18B H 0.9038 0.2627 0.6326 0.028 Uiso 1 1 calc R
C19 C 0.75580(18) 0.29953(19) 0.5995(2) 0.0259(6) Uani 1 1 d .
H19A H 0.7509 0.3054 0.5015 0.031 Uiso 1 1 calc R
H19B H 0.7110 0.3462 0.6369 0.031 Uiso 1 1 calc R
C20 C 0.72261(19) 0.2027(2) 0.6391(2) 0.0308(6) Uani 1 1 d .
H20A H 0.7309 0.1968 0.7368 0.037 Uiso 1 1 calc R
H20B H 0.7673 0.1567 0.5996 0.037 Uiso 1 1 calc R
C21 C 0.61508(19) 0.1787(2) 0.5967(2) 0.0331(6) Uani 1 1 d .
H21A H 0.6005 0.1152 0.6275 0.040 Uiso 1 1 calc R
H21B H 0.5700 0.2217 0.6413 0.040 Uiso 1 1 calc R
C22 C 0.59213(19) 0.1837(2) 0.4473(2) 0.0318(6) Uani 1 1 d .
H22A H 0.6440 0.1493 0.4010 0.038 Uiso 1 1 calc R
H22B H 0.5944 0.2493 0.4183 0.038 Uiso 1 1 calc R
C23 C 0.4900(2) 0.1434(2) 0.4078(3) 0.0498(9) Uani 1 1 d .
H23A H 0.4872 0.0787 0.4370 0.075 Uiso 1 1 calc R
H23B H 0.4790 0.1463 0.3111 0.075 Uiso 1 1 calc R
H23C H 0.4382 0.1792 0.4500 0.075 Uiso 1 1 calc R
C1A C 0.6161(6) 0.6117(6) 1.7174(9) 0.0351(10) Uani 0.379(3) 1 d PD
C2A C 0.5882(6) 0.5293(6) 1.6514(7) 0.0351(10) Uani 0.379(3) 1 d PD
C3A C 0.6361(16) 0.5433(17) 1.5275(14) 0.0862(10) Uani 0.379(3) 1 d PD
C1B C 0.6467(4) 0.6452(4) 1.7144(5) 0.0351(10) Uani 0.621(3) 1 d PD
C2B C 0.5811(4) 0.5795(4) 1.6679(4) 0.0351(10) Uani 0.621(3) 1 d PD
C3B C 0.7213(7) 0.6592(8) 1.6215(9) 0.0301(7) Uani 0.621(3) 1 d PD
N1 N 0.90773(14) 0.39878(14) 0.58852(17) 0.0215(5) Uani 1 1 d .
O1 O 0.93918(13) 0.31529(12) 0.39769(15) 0.0264(4) Uani 1 1 d .
S2 S 0.74946(5) 0.54876(5) 1.25366(6) 0.02945(19) Uani 1 1 d .
S1A S 0.7029(3) 0.6742(3) 1.6350(4) 0.0301(7) Uani 0.379(3) 1 d PD
S1B S 0.61025(18) 0.5439(3) 1.51023(19) 0.0862(10) Uani 0.621(3) 1 d PD

loop_
_atom_site_aniso_label
_atom_site_aniso_U_11
_atom_site_aniso_U_22
_atom_site_aniso_U_33
_atom_site_aniso_U_23
_atom_site_aniso_U_13
_atom_site_aniso_U_12
C4 0.0207(13) 0.084(2) 0.0135(12) -0.0037(12) 0.0004(10) 0.0125(14)
C5 0.0211(13) 0.060(2) 0.0109(11) -0.0057(11) -0.0027(10) 0.0095(13)
C6 0.0237(14) 0.0537(19) 0.0171(12) -0.0094(11) -0.0031(10) 0.0062(13)
C7 0.0223(13) 0.0487(18) 0.0148(12) -0.0032(10) 0.0003(10) 0.0016(12)
C8 0.0177(12) 0.0401(16) 0.0137(11) -0.0001(10) 0.0009(9) 0.0047(11)
C9 0.0225(12) 0.0330(15) 0.0104(10) 0.0004(9) 0.0002(9) 0.0061(11)
C10 0.0186(12) 0.0383(16) 0.0143(11) 0.0009(10) 0.0022(9) 0.0007(11)
C11 0.0207(12) 0.0358(16) 0.0131(11) -0.0008(10) -0.0004(9) -0.0005(11)
C12 0.0185(12) 0.0326(15) 0.0112(11) 0.0017(9) -0.0003(9) 0.0028(10)
C13 0.0179(12) 0.0365(16) 0.0146(11) 0.0024(10) 0.0016(9) -0.0011(11)
C14 0.0207(12) 0.0365(16) 0.0128(11) -0.0015(9) -0.0017(9) 0.0012(11)
C15 0.0161(12) 0.0361(15) 0.0105(10) -0.0002(9) -0.0025(9) 0.0008(10)
C16 0.0186(12) 0.0357(15) 0.0108(10) -0.0018(9) -0.0012(9) 0.0005(10)
C17 0.0193(12) 0.0368(16) 0.0110(11) 0.0001(10) -0.0008(9) 0.0016(11)
C18 0.0245(13) 0.0327(16) 0.0123(11) -0.0003(9) 0.0014(9) -0.0027(11)
C19 0.0224(13) 0.0407(17) 0.0148(11) -0.0017(10) 0.0018(10) -0.0016(11)
C20 0.0279(14) 0.0487(18) 0.0161(12) -0.0004(11) 0.0031(10) -0.0071(12)
C21 0.0290(15) 0.0489(19) 0.0218(13) 0.0033(11) 0.0038(11) -0.0090(13)
C22 0.0271(14) 0.0452(18) 0.0231(13) 0.0015(11) 0.0001(11) -0.0059(12)
C23 0.0419(18) 0.065(2) 0.0412(17) 0.0104(15) -0.0149(15) -0.0176(16)
C1A 0.0307(17) 0.055(3) 0.0206(13) -0.0048(17) 0.0101(12) -0.0013(18)
C2A 0.0307(17) 0.055(3) 0.0206(13) -0.0048(17) 0.0101(12) -0.0013(18)
C3A 0.0702(18) 0.1520(16) 0.0399(9) -0.0550(10) 0.0388(10) -0.0851(15)
C1B 0.0307(17) 0.055(3) 0.0206(13) -0.0048(17) 0.0101(12) -0.0013(18)
C2B 0.0307(17) 0.055(3) 0.0206(13) -0.0048(17) 0.0101(12) -0.0013(18)
C3B 0.0362(17) 0.0358(17) 0.0193(11) -0.0139(8) 0.0117(9) 0.0080(12)
N1 0.0201(10) 0.0350(13) 0.0097(9) -0.0016(8) 0.0018(8) -0.0023(9)
O1 0.0293(10) 0.0366(11) 0.0134(8) -0.0048(7) 0.0020(7) -0.0040(8)
S2 0.0234(3) 0.0529(5) 0.0124(3) -0.0041(3) 0.0042(2) -0.0003(3)
S1A 0.0362(17) 0.0358(17) 0.0193(11) -0.0139(8) 0.0117(9) 0.0080(12)
S1B 0.0702(18) 0.1520(16) 0.0399(9) -0.0550(10) 0.0388(10) -0.0851(15)

loop_
_atom_type_symbol
_atom_type_description
_atom_type_scat_dispersion_real
_atom_type_scat_dispersion_imag
_atom_type_scat_source
C C 0.0033 0.0016 'International Tables Vol C Tables 4.2.6.8 and 6.1.1.4'
H H 0.0000 0.0000 'International Tables Vol C Tables 4.2.6.8 and 6.1.1.4'
N N 0.0061 0.0033 'International Tables Vol C Tables 4.2.6.8 and 6.1.1.4'
O O 0.0106 0.0060 'International Tables Vol C Tables 4.2.6.8 and 6.1.1.4'
S S 0.1246 0.1234 'International Tables Vol C Tables 4.2.6.8 and 6.1.1.4'

loop_
_geom_angle_atom_site_label_1
_geom_angle_atom_site_label_2
_geom_angle_atom_site_label_3
_geom_angle
_geom_angle_site_symmetry_1
_geom_angle_site_symmetry_3
C3B C4 C3A 107.0(8) . .
C3B C4 C5 124.2(5) . .
C3A C4 C5 128.3(7) . .
C3B C4 S1A 10.6(5) . .
C3A C4 S1A 102.7(7) . .
C5 C4 S1A 129.0(3) . .
C3B C4 S1B 111.0(5) . .
C3A C4 S1B 11.5(13) . .
C5 C4 S1B 124.7(2) . .
S1A C4 S1B 104.8(2) . .
C6 C5 C4 129.2(2) . .
C6 C5 S2 110.23(18) . .
C4 C5 S2 120.6(2) . .
C5 C6 C7 114.0(2) . .
C8 C7 C6 113.0(2) . .
C7 C8 C9 129.0(2) . .
C7 C8 S2 110.49(18) . .
C9 C8 S2 120.56(19) . .
C10 C9 C14 117.8(2) . .
C10 C9 C8 120.8(2) . .
C14 C9 C8 121.4(2) . .
C11 C10 C9 121.1(2) . .
C10 C11 C12 120.9(2) . .
C13 C12 C11 118.3(2) . .
C13 C12 C15 118.7(2) . .
C11 C12 C15 123.0(2) . .
C14 C13 C12 120.8(2) . .
C13 C14 C9 121.1(2) . .
C16 C15 N1 107.49(19) . .
C16 C15 C12 127.8(2) . .
N1 C15 C12 124.7(2) . .
C15 C16 C16 109.0(3) . 3_766
C15 C16 C17 142.9(2) . 3_766
C16 C16 C17 108.1(3) 3_766 3_766
O1 C17 N1 122.1(2) . .
O1 C17 C16 133.5(2) . 3_766
N1 C17 C16 104.3(2) . 3_766
N1 C18 C19 113.52(19) . .
C18 C19 C20 110.8(2) . .
C19 C20 C21 114.8(2) . .
C22 C21 C20 114.1(2) . .
C21 C22 C23 112.0(2) . .
C2A C1A S1A 112.7(6) . .
C1A C2A C3A 99.9(10) . .
C4 C3A C2A 125.2(11) . .
C2B C1B C3B 109.7(6) . .
C1B C2B S1B 110.5(3) . .
C4 C3B C1B 114.6(8) . .
C15 N1 C17 110.98(19) . .
C15 N1 C18 129.07(18) . .
C17 N1 C18 118.1(2) . .
C5 S2 C8 92.30(13) . .
C4 S1A C1A 98.0(4) . .
C4 S1B C2B 94.1(2) . .

loop_
_geom_bond_atom_site_label_1
_geom_bond_atom_site_label_2
_geom_bond_distance
_geom_bond_site_symmetry_2
C4 C3B 1.375(8) .
C4 C3A 1.377(9) .
C4 C5 1.452(4) .
C4 S1A 1.607(4) .
C4 S1B 1.613(3) .
C5 C6 1.357(4) .
C5 S2 1.734(2) .
C6 C7 1.416(3) .
C7 C8 1.365(4) .
C8 C9 1.470(3) .
C8 S2 1.733(3) .
C9 C10 1.396(3) .
C9 C14 1.406(3) .
C10 C11 1.384(3) .
C11 C12 1.400(3) .
C12 C13 1.397(3) .
C12 C15 1.469(3) .
C13 C14 1.382(3) .
C15 C16 1.384(3) .
C15 N1 1.393(3) .
C16 C16 1.425(5) 3_766
C16 C17 1.442(4) 3_766
C17 O1 1.228(3) .
C17 N1 1.428(3) .
C17 C16 1.442(4) 3_766
C18 N1 1.464(3) .
C18 C19 1.522(3) .
C19 C20 1.525(4) .
C20 C21 1.524(3) .
C21 C22 1.524(3) .
C22 C23 1.523(4) .
C1A C2A 1.404(8) .
C1A S1A 1.720(7) .
C2A C3A 1.446(9) .
C1B C2B 1.362(6) .
C1B C3B 1.417(8) .
C2B S1B 1.732(5) .

loop_
_geom_torsion_atom_site_label_1
_geom_torsion_atom_site_label_2
_geom_torsion_atom_site_label_3
_geom_torsion_atom_site_label_4
_geom_torsion
_geom_torsion_site_symmetry_1
_geom_torsion_site_symmetry_4
C3B C4 C5 C6 -4.5(8) . .
C3A C4 C5 C6 -175.3(17) . .
S1A C4 C5 C6 7.3(5) . .
S1B C4 C5 C6 171.2(3) . .
C3B C4 C5 S2 176.5(6) . .
C3A C4 C5 S2 5.7(17) . .
S1A C4 C5 S2 -171.7(3) . .
S1B C4 C5 S2 -7.9(4) . .
C4 C5 C6 C7 -178.4(3) . .
S2 C5 C6 C7 0.8(3) . .
C5 C6 C7 C8 0.2(3) . .
C6 C7 C8 C9 178.7(2) . .
C6 C7 C8 S2 -1.1(3) . .
C7 C8 C9 C10 -166.2(3) . .
S2 C8 C9 C10 13.5(3) . .
C7 C8 C9 C14 14.1(4) . .
S2 C8 C9 C14 -166.20(19) . .
C14 C9 C10 C11 3.6(4) . .
C8 C9 C10 C11 -176.2(2) . .
C9 C10 C11 C12 -1.0(4) . .
C10 C11 C12 C13 -2.3(4) . .
C10 C11 C12 C15 178.9(2) . .
C11 C12 C13 C14 3.0(3) . .
C15 C12 C13 C14 -178.2(2) . .
C12 C13 C14 C9 -0.4(4) . .
C10 C9 C14 C13 -2.9(4) . .
C8 C9 C14 C13 176.9(2) . .
C13 C12 C15 C16 -27.6(4) . .
C11 C12 C15 C16 151.2(2) . .
C13 C12 C15 N1 152.9(2) . .
C11 C12 C15 N1 -28.3(4) . .
N1 C15 C16 C16 -0.2(3) . 3_766
C12 C15 C16 C16 -179.7(2) . 3_766
N1 C15 C16 C17 176.9(3) . 3_766
C12 C15 C16 C17 -2.7(5) . 3_766
N1 C18 C19 C20 165.5(2) . .
C18 C19 C20 C21 178.2(2) . .
C19 C20 C21 C22 59.1(3) . .
C20 C21 C22 C23 170.1(3) . .
S1A C1A C2A C3A -9.2(15) . .
C3B C4 C3A C2A -2(3) . .
C5 C4 C3A C2A 170.5(15) . .
S1A C4 C3A C2A -12(3) . .
S1B C4 C3A C2A -114(7) . .
C1A C2A C3A C4 14(3) . .
C3B C1B C2B S1B -3.4(8) . .
C3A C4 C3B C1B -13.8(17) . .
C5 C4 C3B C1B 173.8(6) . .
S1A C4 C3B C1B 53(3) . .
S1B C4 C3B C1B -2.4(11) . .
C2B C1B C3B C4 3.8(11) . .
C16 C15 N1 C17 2.2(3) . .
C12 C15 N1 C17 -178.2(2) . .
C16 C15 N1 C18 166.3(2) . .
C12 C15 N1 C18 -14.1(4) . .
O1 C17 N1 C15 175.4(2) . .
C16 C17 N1 C15 -3.3(2) 3_766 .
O1 C17 N1 C18 9.4(3) . .
C16 C17 N1 C18 -169.31(19) 3_766 .
C19 C18 N1 C15 113.6(2) . .
C19 C18 N1 C17 -83.3(3) . .
C6 C5 S2 C8 -1.2(2) . .
C4 C5 S2 C8 178.1(2) . .
C7 C8 S2 C5 1.3(2) . .
C9 C8 S2 C5 -178.5(2) . .
C3B C4 S1A C1A -112(4) . .
C3A C4 S1A C1A 3.5(14) . .
C5 C4 S1A C1A -178.6(4) . .
S1B C4 S1A C1A 15.1(4) . .
C2A C1A S1A C4 4.0(7) . .
C3B C4 S1B C2B 0.3(6) . .
C3A C4 S1B C2B 72(4) . .
C5 C4 S1B C2B -175.9(3) . .
S1A C4 S1B C2B -8.8(3) . .
C1B C2B S1B C4 1.9(5) . .
